data_7006458
loop_
_publ_author_name
'Mulhern, Declan'
'Brooker, Sally'
'G\"orls, Helmar'
'Rau, Sven'
'Vos, Johannes G.'

_publ_section_title
;
 Synthesis of mononuclear and dinuclear ruthenium(II)
 tris(heteroleptic) complexes via photosubstitution in bis(carbonyl)
 precursors.
;
_journal_issue 1
_journal_name_full 'Dalton transactions (Cambridge, England : 2003)'
_journal_page_first 51
_journal_page_last 57
_journal_paper_doi 10.1039/b510751b
_journal_year 2006
_chemical_formula_sum 'C32 H28 F6 N11 O P Ru'
_chemical_formula_weight 828.69
_chemical_name_systematic
;
?
;
_space_group_IT_number 14
_symmetry_cell_setting monoclinic
_symmetry_space_group_name_Hall '-P 2ybc'
_symmetry_space_group_name_H-M 'P 1 21/c 1'
_atom_sites_solution_hydrogens geom
_atom_sites_solution_primary direct
_atom_sites_solution_secondary difmap
_audit_creation_method SHELXL-97
_cell_angle_alpha 90.00
_cell_angle_beta 92.117(2)
_cell_angle_gamma 90.00
_cell_formula_units_Z 4
_cell_length_a 16.2156(4)
_cell_length_b 13.8572(4)
_cell_length_c 14.8161(4)
_cell_measurement_temperature 183(2)
_cell_volume 3326.95(16)
_computing_cell_refinement DENZO
_computing_data_collection COLLECT
_computing_data_reduction DENZO
_computing_molecular_graphics SHELXTL/PC
_computing_publication_material SHELXL-97
_computing_structure_refinement 'SHELXL-97 (Sheldrick, 1997)'
_computing_structure_solution 'SHELXS-97 (Sheldrick, 1990)'
_diffrn_ambient_temperature 183(2)
_diffrn_measured_fraction_theta_full 0.990
_diffrn_measured_fraction_theta_max 0.990
_diffrn_measurement_device_type KappaCCD
_diffrn_measurement_method 'phi- + omega-scan'
_diffrn_radiation_monochromator graphite
_diffrn_radiation_source 'fine-focus sealed tube'
_diffrn_radiation_type MoK\a
_diffrn_radiation_wavelength 0.71073
_diffrn_reflns_av_R_equivalents 0.0296
_diffrn_reflns_av_sigmaI/netI 0.0409
_diffrn_reflns_limit_h_max 21
_diffrn_reflns_limit_h_min -21
_diffrn_reflns_limit_k_max 16
_diffrn_reflns_limit_k_min -17
_diffrn_reflns_limit_l_max 19
_diffrn_reflns_limit_l_min -19
_diffrn_reflns_number 13029
_diffrn_reflns_theta_full 27.44
_diffrn_reflns_theta_max 27.44
_diffrn_reflns_theta_min 2.35
_exptl_absorpt_coefficient_mu 0.600
_exptl_absorpt_correction_T_max 0.9649
_exptl_absorpt_correction_T_min 0.9480
_exptl_absorpt_correction_type none
_exptl_crystal_colour brown
_exptl_crystal_density_diffrn 1.654
_exptl_crystal_density_method 'not measured'
_exptl_crystal_description prism
_exptl_crystal_F_000 1672
_exptl_crystal_size_max 0.09
_exptl_crystal_size_mid 0.07
_exptl_crystal_size_min 0.06
_refine_diff_density_max 0.872
_refine_diff_density_min -1.216
_refine_diff_density_rms 0.083
_refine_ls_extinction_method none
_refine_ls_goodness_of_fit_ref 1.017
_refine_ls_hydrogen_treatment mixed
_refine_ls_matrix_type full
_refine_ls_number_parameters 469
_refine_ls_number_reflns 7514
_refine_ls_number_restraints 0
_refine_ls_restrained_S_all 1.017
_refine_ls_R_factor_all 0.0641
_refine_ls_R_factor_gt 0.0492
_refine_ls_shift/su_max 0.001
_refine_ls_shift/su_mean 0.000
_refine_ls_structure_factor_coef Fsqd
_refine_ls_weighting_details 'calc w=1/[\s^2^(Fo^2^)+(0.0659P)^2^+5.8376P] where P=(Fo^2^+2Fc^2^)/3'
_refine_ls_weighting_scheme calc
_refine_ls_wR_factor_gt 0.1248
_refine_ls_wR_factor_ref 0.1377
_reflns_number_gt 6106
_reflns_number_total 7514
_reflns_threshold_expression >2sigma(I)
_cod_data_source_file b510751b.txt
_cod_data_source_block FO1746
_cod_depositor_comments
;
The following automatic conversions were performed:
'_exptl_absorpt_correction_type' value 'NONE' changed to 'none' according
to '/home/saulius/struct/CIF-dictionaries/cif_core.dic' dictionary named
'cif_core.dic' version 2.4.1 from 2010-06-29.

Automatic conversion script
Id: cif_fix_enum 1527 2010-12-29 10:47:43Z saulius 
;
_cod_original_sg_symbol_H-M P2(1)/c
_cod_database_code 7006458

loop_
_symmetry_equiv_pos_as_xyz
'x, y, z'
'-x, y+1/2, -z+1/2'
'-x, -y, -z'
'x, -y-1/2, z-1/2'

loop_
_atom_site_label
_atom_site_type_symbol
_atom_site_fract_x
_atom_site_fract_y
_atom_site_fract_z
_atom_site_U_iso_or_equiv
_atom_site_adp_type
_atom_site_occupancy
_atom_site_symmetry_multiplicity
_atom_site_calc_flag
_atom_site_refinement_flags
_atom_site_disorder_assembly
_atom_site_disorder_group
Ru Ru 0.262211(15) 0.096146(19) 0.116999(17) 0.03374(10) Uani 1 1 d . . .
N1 N 0.29055(17) -0.0356(2) 0.06150(19) 0.0375(6) Uani 1 1 d . . .
N2 N 0.33862(17) 0.1370(2) 0.01662(18) 0.0338(6) Uani 1 1 d . . .
N3 N 0.15828(18) 0.1251(3) 0.0362(2) 0.0429(7) Uani 1 1 d . . .
N4 N 0.23121(17) 0.2315(2) 0.1612(2) 0.0381(6) Uani 1 1 d . . .
N5 N 0.20072(17) 0.0494(2) 0.2288(2) 0.0390(6) Uani 1 1 d . . .
N6 N 0.1338(2) 0.0094(3) 0.3968(2) 0.0612(10) Uani 1 1 d . . .
N7 N 0.35759(17) 0.0709(2) 0.20814(19) 0.0356(6) Uani 1 1 d . . .
N8 N 0.44107(17) 0.0765(2) 0.20693(19) 0.0360(6) Uani 1 1 d . . .
N9 N 0.40258(18) 0.0143(2) 0.34200(19) 0.0383(6) Uani 1 1 d . . .
N10 N 0.6544(2) -0.0234(3) 0.4249(2) 0.0586(9) Uani 1 1 d . . .
N11 N 0.6068(2) 0.0844(2) 0.2719(2) 0.0480(7) Uani 1 1 d . . .
C1 C 0.2592(2) -0.1223(3) 0.0846(3) 0.0460(8) Uani 1 1 d . . .
H1A H 0.2196 -0.1247 0.1302 0.055 Uiso 1 1 calc R . .
C2 C 0.2825(3) -0.2070(3) 0.0446(3) 0.0512(9) Uani 1 1 d . . .
H2A H 0.2584 -0.2662 0.0620 0.061 Uiso 1 1 calc R . .
C3 C 0.3418(3) -0.2063(3) -0.0219(3) 0.0483(9) Uani 1 1 d . . .
C4 C 0.3743(2) -0.1167(3) -0.0446(3) 0.0432(8) Uani 1 1 d . . .
H4A H 0.4151 -0.1128 -0.0887 0.052 Uiso 1 1 calc R . .
C5 C 0.3475(2) -0.0337(2) -0.0034(2) 0.0351(7) Uani 1 1 d . . .
C6 C 0.3763(2) 0.0636(2) -0.0268(2) 0.0335(6) Uani 1 1 d . . .
C7 C 0.4349(2) 0.0815(3) -0.0906(2) 0.0384(7) Uani 1 1 d . . .
H7A H 0.4608 0.0289 -0.1194 0.046 Uiso 1 1 calc R . .
C8 C 0.4560(2) 0.1750(3) -0.1127(2) 0.0418(8) Uani 1 1 d . . .
C9 C 0.4166(2) 0.2492(3) -0.0682(2) 0.0412(8) Uani 1 1 d . . .
H9A H 0.4290 0.3145 -0.0818 0.049 Uiso 1 1 calc R . .
C10 C 0.3594(2) 0.2282(2) -0.0043(2) 0.0395(7) Uani 1 1 d . . .
H10A H 0.3338 0.2800 0.0260 0.047 Uiso 1 1 calc R . .
C11 C 0.3692(3) -0.2956(3) -0.0667(4) 0.0689(13) Uani 1 1 d . . .
H11A H 0.4107 -0.2796 -0.1107 0.103 Uiso 1 1 calc R . .
H11B H 0.3217 -0.3265 -0.0977 0.103 Uiso 1 1 calc R . .
H11C H 0.3932 -0.3398 -0.0213 0.103 Uiso 1 1 calc R . .
C12 C 0.5176(3) 0.1954(3) -0.1841(3) 0.0575(11) Uani 1 1 d . . .
H12A H 0.5386 0.1344 -0.2075 0.086 Uiso 1 1 calc R . .
H12B H 0.5636 0.2332 -0.1576 0.086 Uiso 1 1 calc R . .
H12C H 0.4907 0.2320 -0.2335 0.086 Uiso 1 1 calc R . .
C13 C 0.1239(3) 0.0647(4) -0.0265(3) 0.0553(10) Uani 1 1 d . . .
H13A H 0.1465 0.0021 -0.0338 0.066 Uiso 1 1 calc R . .
C14 C 0.0568(3) 0.0925(5) -0.0797(3) 0.0739(16) Uani 1 1 d . . .
H14A H 0.0326 0.0483 -0.1219 0.089 Uiso 1 1 calc R . .
C15 C 0.0246(3) 0.1835(5) -0.0723(4) 0.0846(18) Uani 1 1 d . . .
H15A H -0.0205 0.2038 -0.1105 0.102 Uiso 1 1 calc R . .
C16 C 0.0593(3) 0.2451(4) -0.0083(3) 0.0690(13) Uani 1 1 d . . .
H16A H 0.0379 0.3084 -0.0018 0.083 Uiso 1 1 calc R . .
C17 C 0.1251(2) 0.2145(3) 0.0466(3) 0.0465(8) Uani 1 1 d . . .
C18 C 0.1626(2) 0.2712(3) 0.1212(3) 0.0439(8) Uani 1 1 d . . .
C19 C 0.1290(3) 0.3565(3) 0.1524(3) 0.0575(10) Uani 1 1 d . . .
H19A H 0.0809 0.3833 0.1237 0.069 Uiso 1 1 calc R . .
C20 C 0.1667(3) 0.4018(3) 0.2260(3) 0.0590(11) Uani 1 1 d . . .
H20A H 0.1447 0.4602 0.2485 0.071 Uiso 1 1 calc R . .
C21 C 0.2363(3) 0.3618(3) 0.2664(3) 0.0571(10) Uani 1 1 d . . .
H21A H 0.2627 0.3920 0.3172 0.069 Uiso 1 1 calc R . .
C22 C 0.2670(3) 0.2775(3) 0.2321(3) 0.0490(9) Uani 1 1 d . . .
H22A H 0.3156 0.2508 0.2597 0.059 Uiso 1 1 calc R . .
C23 C 0.1184(2) 0.0513(3) 0.2413(3) 0.0468(8) Uani 1 1 d . . .
H23A H 0.0817 0.0662 0.1918 0.056 Uiso 1 1 calc R . .
C24 C 0.0868(3) 0.0321(4) 0.3240(3) 0.0596(11) Uani 1 1 d . . .
H24A H 0.0287 0.0351 0.3297 0.072 Uiso 1 1 calc R . .
C25 C 0.2155(3) 0.0074(3) 0.3850(3) 0.0521(10) Uani 1 1 d . . .
H25A H 0.2514 -0.0082 0.4349 0.063 Uiso 1 1 calc R . .
C26 C 0.2492(2) 0.0274(3) 0.3027(2) 0.0399(7) Uani 1 1 d . . .
C27 C 0.3372(2) 0.0342(2) 0.2880(2) 0.0360(7) Uani 1 1 d . . .
C28 C 0.4649(2) 0.0415(2) 0.2888(2) 0.0345(7) Uani 1 1 d . . .
C29 C 0.5516(2) 0.0353(3) 0.3190(2) 0.0382(7) Uani 1 1 d . . .
C30 C 0.5765(2) -0.0191(3) 0.3948(3) 0.0494(9) Uani 1 1 d . . .
H30A H 0.5360 -0.0542 0.4259 0.059 Uiso 1 1 calc R . .
C31 C 0.7081(2) 0.0292(4) 0.3794(3) 0.0566(11) Uani 1 1 d . . .
H31A H 0.7642 0.0309 0.4000 0.068 Uiso 1 1 calc R . .
C32 C 0.6844(2) 0.0813(3) 0.3033(3) 0.0568(10) Uani 1 1 d . . .
H32A H 0.7251 0.1161 0.2724 0.068 Uiso 1 1 calc R . .
P1 P 0.11689(8) -0.28163(11) 0.31253(11) 0.0721(4) Uani 1 1 d . . .
F1 F 0.0428(3) -0.3464(5) 0.3331(6) 0.238(5) Uani 1 1 d . . .
F2 F 0.0566(4) -0.2008(5) 0.2823(4) 0.209(4) Uani 1 1 d . . .
F3 F 0.1205(3) -0.3225(4) 0.2130(3) 0.161(2) Uani 1 1 d . . .
F4 F 0.1936(3) -0.2200(4) 0.2949(4) 0.1383(17) Uani 1 1 d . . .
F5 F 0.1164(2) -0.2391(3) 0.4107(3) 0.1124(13) Uani 1 1 d . . .
F6 F 0.1777(2) -0.3664(3) 0.3460(3) 0.0975(10) Uani 1 1 d . . .
O1W O 0.0727(3) -0.0666(4) 0.5573(4) 0.1136(16) Uani 1 1 d . . .

loop_
_atom_site_aniso_label
_atom_site_aniso_U_11
_atom_site_aniso_U_22
_atom_site_aniso_U_33
_atom_site_aniso_U_23
_atom_site_aniso_U_13
_atom_site_aniso_U_12
Ru 0.03183(15) 0.03731(16) 0.03187(15) 0.00186(10) -0.00143(10) -0.00190(10)
N1 0.0377(15) 0.0385(15) 0.0360(14) 0.0029(12) -0.0022(11) -0.0040(12)
N2 0.0367(14) 0.0334(14) 0.0308(13) 0.0017(11) -0.0040(11) -0.0019(11)
N3 0.0351(15) 0.0593(19) 0.0340(15) 0.0035(13) -0.0022(12) -0.0051(13)
N4 0.0348(14) 0.0420(16) 0.0375(14) 0.0031(12) 0.0021(11) 0.0011(11)
N5 0.0343(14) 0.0419(16) 0.0405(15) 0.0003(13) -0.0011(12) -0.0046(12)
N6 0.0435(18) 0.091(3) 0.0496(19) 0.0104(19) 0.0092(15) -0.0063(18)
N7 0.0320(14) 0.0376(14) 0.0370(14) 0.0018(12) -0.0007(11) -0.0011(11)
N8 0.0328(14) 0.0386(15) 0.0365(14) 0.0000(11) 0.0002(11) 0.0002(11)
N9 0.0379(15) 0.0413(15) 0.0358(14) 0.0035(12) 0.0010(12) 0.0006(12)
N10 0.0474(19) 0.082(3) 0.0453(18) -0.0027(18) -0.0083(15) 0.0148(18)
N11 0.0388(16) 0.0542(19) 0.0511(19) 0.0011(15) 0.0032(14) 0.0013(13)
C1 0.046(2) 0.0428(19) 0.049(2) 0.0067(17) 0.0043(16) -0.0086(16)
C2 0.058(2) 0.038(2) 0.058(2) 0.0097(17) 0.0007(19) -0.0079(17)
C3 0.055(2) 0.0366(19) 0.053(2) 0.0033(16) -0.0069(18) -0.0017(16)
C4 0.048(2) 0.0403(19) 0.0413(19) 0.0008(15) 0.0002(16) 0.0006(15)
C5 0.0349(16) 0.0343(16) 0.0357(16) 0.0024(13) -0.0043(13) -0.0020(13)
C6 0.0360(16) 0.0342(16) 0.0299(15) 0.0045(13) -0.0042(12) -0.0021(13)
C7 0.0390(17) 0.0395(18) 0.0369(17) -0.0037(14) 0.0017(14) 0.0004(14)
C8 0.0389(18) 0.0454(19) 0.0413(18) 0.0049(15) 0.0023(14) -0.0064(15)
C9 0.048(2) 0.0323(17) 0.0433(19) 0.0041(14) 0.0017(15) -0.0062(14)
C10 0.0466(19) 0.0340(17) 0.0377(17) 0.0006(14) -0.0011(14) 0.0002(14)
C11 0.087(3) 0.040(2) 0.081(3) -0.008(2) 0.016(3) 0.003(2)
C12 0.062(3) 0.047(2) 0.065(3) 0.0054(19) 0.021(2) -0.0072(19)
C13 0.045(2) 0.078(3) 0.043(2) -0.007(2) -0.0034(17) -0.011(2)
C14 0.048(2) 0.121(5) 0.052(3) -0.014(3) -0.014(2) -0.011(3)
C15 0.049(3) 0.136(5) 0.067(3) 0.002(3) -0.022(2) 0.018(3)
C16 0.049(2) 0.092(4) 0.065(3) 0.004(3) -0.014(2) 0.017(2)
C17 0.0357(18) 0.058(2) 0.046(2) 0.0077(17) 0.0002(15) 0.0056(16)
C18 0.0371(18) 0.049(2) 0.046(2) 0.0076(16) 0.0035(15) 0.0031(15)
C19 0.048(2) 0.056(2) 0.069(3) 0.005(2) 0.009(2) 0.0125(18)
C20 0.061(3) 0.053(2) 0.063(3) -0.006(2) 0.017(2) 0.007(2)
C21 0.067(3) 0.052(2) 0.052(2) -0.0117(19) 0.004(2) 0.000(2)
C22 0.050(2) 0.051(2) 0.046(2) -0.0038(17) -0.0027(16) -0.0009(17)
C23 0.0329(17) 0.060(2) 0.047(2) 0.0015(18) 0.0017(15) -0.0066(16)
C24 0.038(2) 0.086(3) 0.056(2) 0.006(2) 0.0065(18) -0.007(2)
C25 0.045(2) 0.074(3) 0.0376(19) 0.0079(18) 0.0036(16) -0.0017(19)
C26 0.0369(17) 0.0441(19) 0.0387(18) 0.0017(14) 0.0020(14) -0.0020(14)
C27 0.0353(16) 0.0364(17) 0.0362(17) 0.0009(13) -0.0006(13) -0.0002(13)
C28 0.0379(17) 0.0317(16) 0.0338(16) -0.0010(13) 0.0005(13) 0.0015(13)
C29 0.0362(17) 0.0429(18) 0.0355(17) -0.0041(14) 0.0011(13) 0.0030(14)
C30 0.0396(19) 0.063(2) 0.045(2) 0.0013(18) -0.0021(16) 0.0045(17)
C31 0.0330(18) 0.084(3) 0.052(2) -0.018(2) -0.0038(16) 0.0064(19)
C32 0.0364(19) 0.073(3) 0.061(3) -0.006(2) 0.0044(18) -0.0016(18)
P1 0.0483(6) 0.0833(9) 0.0841(9) -0.0198(7) -0.0069(6) 0.0101(6)
F1 0.076(3) 0.226(7) 0.419(12) -0.171(8) 0.073(5) -0.073(4)
F2 0.219(6) 0.224(7) 0.176(5) -0.082(5) -0.095(5) 0.166(5)
F3 0.145(4) 0.220(6) 0.113(3) -0.082(3) -0.064(3) 0.101(4)
F4 0.136(4) 0.130(4) 0.152(4) 0.007(3) 0.050(3) -0.036(3)
F5 0.107(3) 0.139(3) 0.092(3) -0.033(2) 0.020(2) 0.008(2)
F6 0.096(2) 0.100(2) 0.097(2) 0.007(2) 0.009(2) 0.025(2)
O1W 0.123(4) 0.121(4) 0.099(3) 0.013(3) 0.020(3) -0.017(3)

loop_
_atom_type_symbol
_atom_type_description
_atom_type_scat_dispersion_real
_atom_type_scat_dispersion_imag
_atom_type_scat_source
C C 0.0033 0.0016 'International Tables Vol C Tables 4.2.6.8 and 6.1.1.4'
H H 0.0000 0.0000 'International Tables Vol C Tables 4.2.6.8 and 6.1.1.4'
N N 0.0061 0.0033 'International Tables Vol C Tables 4.2.6.8 and 6.1.1.4'
O O 0.0106 0.0060 'International Tables Vol C Tables 4.2.6.8 and 6.1.1.4'
F F 0.0171 0.0103 'International Tables Vol C Tables 4.2.6.8 and 6.1.1.4'
P P 0.1023 0.0942 'International Tables Vol C Tables 4.2.6.8 and 6.1.1.4'
Ru Ru -1.2594 0.8363 'International Tables Vol C Tables 4.2.6.8 and 6.1.1.4'

loop_
_geom_angle_atom_site_label_1
_geom_angle_atom_site_label_2
_geom_angle_atom_site_label_3
_geom_angle
_geom_angle_site_symmetry_1
_geom_angle_site_symmetry_3
_geom_angle_publ_flag
N7 Ru N2 93.65(11) . . ?
N7 Ru N4 97.68(11) . . ?
N2 Ru N4 98.11(11) . . ?
N7 Ru N1 86.40(11) . . ?
N2 Ru N1 78.78(11) . . ?
N4 Ru N1 175.05(11) . . ?
N7 Ru N5 78.03(11) . . ?
N2 Ru N5 171.61(11) . . ?
N4 Ru N5 84.23(12) . . ?
N1 Ru N5 99.39(12) . . ?
N7 Ru N3 173.99(12) . . ?
N2 Ru N3 91.61(11) . . ?
N4 Ru N3 78.69(12) . . ?
N1 Ru N3 97.46(12) . . ?
N5 Ru N3 96.75(11) . . ?
C1 N1 C5 117.9(3) . . ?
C1 N1 Ru 126.5(3) . . ?
C5 N1 Ru 115.6(2) . . ?
C10 N2 C6 118.1(3) . . ?
C10 N2 Ru 126.1(2) . . ?
C6 N2 Ru 115.6(2) . . ?
C13 N3 C17 119.0(3) . . ?
C13 N3 Ru 125.6(3) . . ?
C17 N3 Ru 115.3(2) . . ?
C22 N4 C18 118.2(3) . . ?
C22 N4 Ru 125.4(3) . . ?
C18 N4 Ru 115.9(2) . . ?
C23 N5 C26 116.0(3) . . ?
C23 N5 Ru 127.6(3) . . ?
C26 N5 Ru 115.7(2) . . ?
C24 N6 C25 115.8(3) . . ?
C27 N7 N8 108.2(3) . . ?
C27 N7 Ru 116.2(2) . . ?
N8 N7 Ru 135.4(2) . . ?
C28 N8 N7 102.7(3) . . ?
C27 N9 C28 100.7(3) . . ?
C30 N10 C31 115.8(4) . . ?
C32 N11 C29 116.3(4) . . ?
N1 C1 C2 122.5(4) . . ?
C1 C2 C3 120.3(4) . . ?
C4 C3 C2 116.8(4) . . ?
C4 C3 C11 121.0(4) . . ?
C2 C3 C11 122.3(4) . . ?
C5 C4 C3 120.6(4) . . ?
N1 C5 C4 122.0(3) . . ?
N1 C5 C6 114.5(3) . . ?
C4 C5 C6 123.5(3) . . ?
N2 C6 C7 121.4(3) . . ?
N2 C6 C5 114.9(3) . . ?
C7 C6 C5 123.7(3) . . ?
C8 C7 C6 120.7(3) . . ?
C7 C8 C9 117.3(3) . . ?
C7 C8 C12 121.3(3) . . ?
C9 C8 C12 121.4(3) . . ?
C10 C9 C8 120.1(3) . . ?
N2 C10 C9 122.4(3) . . ?
N3 C13 C14 121.2(5) . . ?
C15 C14 C13 120.5(5) . . ?
C14 C15 C16 118.5(4) . . ?
C15 C16 C17 120.1(5) . . ?
N3 C17 C16 120.7(4) . . ?
N3 C17 C18 114.7(3) . . ?
C16 C17 C18 124.6(4) . . ?
N4 C18 C19 121.6(4) . . ?
N4 C18 C17 114.9(3) . . ?
C19 C18 C17 123.3(4) . . ?
C20 C19 C18 118.9(4) . . ?
C21 C20 C19 119.5(4) . . ?
C22 C21 C20 119.0(4) . . ?
N4 C22 C21 122.7(4) . . ?
N5 C23 C24 121.4(4) . . ?
N6 C24 C23 123.1(4) . . ?
N6 C25 C26 122.4(4) . . ?
N5 C26 C25 121.3(3) . . ?
N5 C26 C27 114.0(3) . . ?
C25 C26 C27 124.5(3) . . ?
N9 C27 N7 113.0(3) . . ?
N9 C27 C26 131.3(3) . . ?
N7 C27 C26 115.6(3) . . ?
N8 C28 N9 115.3(3) . . ?
N8 C28 C29 122.4(3) . . ?
N9 C28 C29 122.2(3) . . ?
N11 C29 C30 120.9(3) . . ?
N11 C29 C28 117.6(3) . . ?
C30 C29 C28 121.5(3) . . ?
N10 C30 C29 122.5(4) . . ?
N10 C31 C32 122.1(4) . . ?
N11 C32 C31 122.3(4) . . ?
F1 P1 F4 177.2(4) . . ?
F1 P1 F2 89.4(5) . . ?
F4 P1 F2 93.2(4) . . ?
F1 P1 F5 90.3(3) . . ?
F4 P1 F5 88.9(3) . . ?
F2 P1 F5 88.4(3) . . ?
F1 P1 F3 91.9(4) . . ?
F4 P1 F3 89.0(3) . . ?
F2 P1 F3 92.0(3) . . ?
F5 P1 F3 177.9(3) . . ?
F1 P1 F6 89.2(4) . . ?
F4 P1 F6 88.1(3) . . ?
F2 P1 F6 178.4(4) . . ?
F5 P1 F6 90.7(2) . . ?
F3 P1 F6 89.0(2) . . ?

loop_
_geom_bond_atom_site_label_1
_geom_bond_atom_site_label_2
_geom_bond_distance
_geom_bond_site_symmetry_2
_geom_bond_publ_flag
Ru N7 2.046(3) . ?
Ru N2 2.050(3) . ?
Ru N4 2.055(3) . ?
Ru N1 2.061(3) . ?
Ru N5 2.069(3) . ?
Ru N3 2.070(3) . ?
N1 C1 1.353(5) . ?
N1 C5 1.359(4) . ?
N2 C10 1.348(4) . ?
N2 C6 1.360(4) . ?
N3 C13 1.355(5) . ?
N3 C17 1.362(5) . ?
N4 C22 1.342(5) . ?
N4 C18 1.358(4) . ?
N5 C23 1.355(4) . ?
N5 C26 1.357(4) . ?
N6 C24 1.336(6) . ?
N6 C25 1.342(5) . ?
N7 C27 1.340(4) . ?
N7 N8 1.357(4) . ?
N8 C28 1.349(4) . ?
N9 C27 1.334(4) . ?
N9 C28 1.357(4) . ?
N10 C30 1.326(5) . ?
N10 C31 1.337(6) . ?
N11 C32 1.326(5) . ?
N11 C29 1.340(5) . ?
C1 C2 1.374(6) . ?
C2 C3 1.401(6) . ?
C3 C4 1.394(5) . ?
C3 C11 1.480(6) . ?
C4 C5 1.379(5) . ?
C5 C6 1.473(5) . ?
C6 C7 1.386(5) . ?
C7 C8 1.382(5) . ?
C8 C9 1.390(5) . ?
C8 C12 1.508(5) . ?
C9 C10 1.380(5) . ?
C13 C14 1.374(6) . ?
C14 C15 1.371(8) . ?
C15 C16 1.380(8) . ?
C16 C17 1.385(6) . ?
C17 C18 1.469(6) . ?
C18 C19 1.389(6) . ?
C19 C20 1.380(7) . ?
C20 C21 1.375(7) . ?
C21 C22 1.374(6) . ?
C23 C24 1.371(6) . ?
C25 C26 1.382(5) . ?
C26 C27 1.455(5) . ?
C28 C29 1.464(5) . ?
C29 C30 1.399(5) . ?
C31 C32 1.380(7) . ?
P1 F1 1.539(5) . ?
P1 F4 1.539(4) . ?
P1 F2 1.543(5) . ?
P1 F5 1.570(4) . ?
P1 F3 1.582(4) . ?
P1 F6 1.601(4) . ?
